data_1513817
loop_
_publ_author_name
'Alawode, Olajide E.'
'Naganaboina, Vijaya Kumar'
'Liyanage, Thakshila'
'Desper, John'
'Rayat, Sundeep'

_publ_section_title
;
 One-pot cascade approach to phenanthridine-fused quinazoliniminiums from
 heteroenyne-allenes.
;
_journal_issue 5
_journal_name_full 'Organic letters'
_journal_page_first 1494
_journal_page_last 1497
_journal_paper_doi 10.1021/ol500314x
_journal_volume 16
_journal_year 2014
_chemical_formula_moiety
;
(C21 H16 N3) (B F4)
;
_chemical_formula_sum 'C21 H16 B F4 N3'
_chemical_formula_weight 397.18
_chemical_name_systematic
;
HG82D
;
_space_group_IT_number 2
_symmetry_cell_setting triclinic
_symmetry_space_group_name_Hall '-P 1'
_symmetry_space_group_name_H-M 'P -1'
_atom_sites_solution_hydrogens geom
_atom_sites_solution_primary direct
_atom_sites_solution_secondary difmap
_audit_creation_method SHELXL-97
_cell_angle_alpha 95.970(3)
_cell_angle_beta 100.719(3)
_cell_angle_gamma 115.780(3)
_cell_formula_units_Z 8
_cell_length_a 13.1171(8)
_cell_length_b 13.5030(8)
_cell_length_c 22.5774(13)
_cell_measurement_reflns_used 4978
_cell_measurement_temperature 120(2)
_cell_measurement_theta_max 31.54
_cell_measurement_theta_min 2.88
_cell_volume 3459.9(4)
_computing_cell_refinement 'Bruker SAINT'
_computing_data_collection 'Bruker APEX2'
_computing_data_reduction 'Bruker SAINT'
_computing_molecular_graphics 'Bruker SHELXTL'
_computing_publication_material 'Bruker SHELXTL'
_computing_structure_refinement 'SHELXL-97 (Sheldrick, 2008)'
_computing_structure_solution 'SHELXS-97 (Sheldrick, 2008)'
_diffrn_ambient_temperature 120(2)
_diffrn_measured_fraction_theta_full 0.987
_diffrn_measured_fraction_theta_max 0.987
_diffrn_measurement_device_type 'Bruker APEX-II CCD'
_diffrn_measurement_method '\f and \w scans'
_diffrn_radiation_monochromator graphite
_diffrn_radiation_source 'fine-focus sealed tube'
_diffrn_radiation_type MoK\a
_diffrn_radiation_wavelength 0.71073
_diffrn_reflns_av_R_equivalents 0.0000
_diffrn_reflns_av_sigmaI/netI 0.0836
_diffrn_reflns_limit_h_max 18
_diffrn_reflns_limit_h_min -19
_diffrn_reflns_limit_k_max 19
_diffrn_reflns_limit_k_min -19
_diffrn_reflns_limit_l_max 33
_diffrn_reflns_limit_l_min 0
_diffrn_reflns_number 43257
_diffrn_reflns_theta_full 31.71
_diffrn_reflns_theta_max 31.71
_diffrn_reflns_theta_min 1.71
_exptl_absorpt_coefficient_mu 0.121
_exptl_absorpt_correction_T_max 0.9809
_exptl_absorpt_correction_T_min 0.9669
_exptl_absorpt_correction_type multi-scan
_exptl_absorpt_process_details TWINABS
_exptl_crystal_colour yellow
_exptl_crystal_density_diffrn 1.525
_exptl_crystal_density_method 'not measured'
_exptl_crystal_description prism
_exptl_crystal_F_000 1632
_exptl_crystal_size_max 0.28
_exptl_crystal_size_mid 0.26
_exptl_crystal_size_min 0.16
_refine_diff_density_max 0.541
_refine_diff_density_min -0.399
_refine_diff_density_rms 0.073
_refine_ls_extinction_method none
_refine_ls_goodness_of_fit_ref 1.021
_refine_ls_hydrogen_treatment mixed
_refine_ls_matrix_type full
_refine_ls_number_parameters 1118
_refine_ls_number_reflns 43257
_refine_ls_number_restraints 150
_refine_ls_restrained_S_all 1.020
_refine_ls_R_factor_all 0.1198
_refine_ls_R_factor_gt 0.0680
_refine_ls_shift/su_max 0.001
_refine_ls_shift/su_mean 0.000
_refine_ls_structure_factor_coef Fsqd
_refine_ls_weighting_details 'calc w=1/[\s^2^(Fo^2^)+(0.0800P)^2^+0.4000P] where P=(Fo^2^+2Fc^2^)/3'
_refine_ls_weighting_scheme calc
_refine_ls_wR_factor_gt 0.1589
_refine_ls_wR_factor_ref 0.1873
_reflns_number_gt 26108
_reflns_number_total 43257
_reflns_threshold_expression >2sigma(I)
_cod_data_source_file ol500314x_si_004.cif
_cod_data_source_block oa1103m
_cod_depositor_comments
;
The following automatic conversions were performed:

'_symmetry_cell_setting' value 'Triclinic' changed to 'triclinic'
according to
/usr/data/users/saulius/crontab/automatic-downloads/current/ACS/lib/dictionaries/cif_core.dic
dictionary named 'cif_core.dic' version 2.4.2 from 2011-04-26.

Automatic conversion script
Id: cif_fix_values 2281 2013-09-26 08:29:07Z andrius 
;
_cod_original_sg_symbol_H-M P-1
_cod_database_code 1513817

loop_
_symmetry_equiv_pos_as_xyz
'x, y, z'
'-x, -y, -z'

loop_
_atom_site_label
_atom_site_type_symbol
_atom_site_fract_x
_atom_site_fract_y
_atom_site_fract_z
_atom_site_U_iso_or_equiv
_atom_site_adp_type
_atom_site_occupancy
_atom_site_symmetry_multiplicity
_atom_site_calc_flag
_atom_site_refinement_flags
_atom_site_disorder_assembly
_atom_site_disorder_group
B1_1 B 0.63494(16) 0.80874(15) 0.56014(8) 0.0285(4) Uani 1 1 d D A 1
F11_1 F 0.65915(9) 0.76604(8) 0.50826(4) 0.0349(2) Uani 1 1 d D A 1
F12_1 F 0.62222(11) 0.90278(9) 0.55115(5) 0.0506(3) Uani 1 1 d D A 1
F13_1 F 0.72710(9) 0.83700(11) 0.61117(4) 0.0546(3) Uani 1 1 d D A 1
F14_1 F 0.53290(9) 0.72979(9) 0.56953(5) 0.0492(3) Uani 1 1 d D A 1
N11_1 N 0.32898(10) 0.67685(10) 0.24147(5) 0.0226(2) Uani 1 1 d . B 1
C12_1 C 0.38153(11) 0.61717(11) 0.23154(6) 0.0191(3) Uani 1 1 d . B 1
N13_1 N 0.45401(10) 0.59923(9) 0.27926(5) 0.0184(2) Uani 1 1 d . B 1
C14_1 C 0.49637(12) 0.67114(11) 0.33628(6) 0.0204(3) Uani 1 1 d . B 1
N14_1 N 0.58743(11) 0.67930(11) 0.37595(6) 0.0247(3) Uani 1 1 d . B 1
H14A_1 H 0.6113(15) 0.7219(15) 0.4116(8) 0.030 Uiso 1 1 d . C 1
H14B_1 H 0.6309(15) 0.6474(14) 0.3657(7) 0.030 Uiso 1 1 d . D 1
C15_1 C 0.43622(12) 0.73491(11) 0.34932(6) 0.0215(3) Uani 1 1 d . B 1
C16_1 C 0.46393(13) 0.80260(11) 0.40766(7) 0.0255(3) Uani 1 1 d . B 1
H16_1 H 0.5242 0.8076 0.4404 0.031 Uiso 1 1 calc R B 1
C17_1 C 0.40275(14) 0.86150(12) 0.41674(7) 0.0291(3) Uani 1 1 d . B 1
H17_1 H 0.4211 0.9071 0.4560 0.035 Uiso 1 1 calc R B 1
C18_1 C 0.31424(14) 0.85491(12) 0.36887(7) 0.0298(3) Uani 1 1 d . B 1
H18_1 H 0.2725 0.8955 0.3760 0.036 Uiso 1 1 calc R B 1
C19_1 C 0.28687(13) 0.79038(12) 0.31156(7) 0.0272(3) Uani 1 1 d . B 1
H19_1 H 0.2264 0.7862 0.2792 0.033 Uiso 1 1 calc R B 1
C20_1 C 0.34896(12) 0.73036(11) 0.30089(6) 0.0223(3) Uani 1 1 d . B 1
C21_1 C 0.47536(11) 0.46705(11) 0.20566(6) 0.0191(3) Uani 1 1 d . B 1
C22_1 C 0.48153(11) 0.50741(11) 0.26696(6) 0.0185(3) Uani 1 1 d . B 1
C23_1 C 0.50108(12) 0.45276(11) 0.31344(6) 0.0222(3) Uani 1 1 d . B 1
H23_1 H 0.4998 0.4776 0.3541 0.027 Uiso 1 1 calc R B 1
C24_1 C 0.52235(13) 0.36211(12) 0.30024(7) 0.0253(3) Uani 1 1 d . B 1
H24_1 H 0.5357 0.3247 0.3319 0.030 Uiso 1 1 calc R B 1
C25_1 C 0.52425(13) 0.32572(12) 0.24083(7) 0.0260(3) Uani 1 1 d . B 1
H25_1 H 0.5425 0.2658 0.2323 0.031 Uiso 1 1 calc R B 1
C26_1 C 0.49970(12) 0.37641(11) 0.19433(6) 0.0221(3) Uani 1 1 d . B 1
H26_1 H 0.4992 0.3495 0.1536 0.027 Uiso 1 1 calc R B 1
C31_1 C 0.43068(11) 0.50917(11) 0.15540(6) 0.0190(3) Uani 1 1 d . B 1
C32_1 C 0.37585(11) 0.57518(11) 0.16791(6) 0.0193(3) Uani 1 1 d . B 1
C33_1 C 0.32155(12) 0.60874(11) 0.12013(6) 0.0228(3) Uani 1 1 d . B 1
H33_1 H 0.2830 0.6517 0.1292 0.027 Uiso 1 1 calc R B 1
C34_1 C 0.32366(12) 0.57982(12) 0.05988(6) 0.0243(3) Uani 1 1 d . B 1
C35_1 C 0.38062(13) 0.51623(12) 0.04794(6) 0.0265(3) Uani 1 1 d . B 1
H35_1 H 0.3838 0.4969 0.0069 0.032 Uiso 1 1 calc R B 1
C36_1 C 0.43239(13) 0.48071(12) 0.09420(6) 0.0244(3) Uani 1 1 d . B 1
H36_1 H 0.4695 0.4367 0.0845 0.029 Uiso 1 1 calc R B 1
C37_1 C 0.26841(15) 0.61804(14) 0.00835(7) 0.0336(3) Uani 1 1 d . B 1
H37A_1 H 0.2145 0.5530 -0.0249 0.050 Uiso 1 1 calc R B 1
H37B_1 H 0.3298 0.6722 -0.0075 0.050 Uiso 1 1 calc R B 1
H37C_1 H 0.2250 0.6538 0.0240 0.050 Uiso 1 1 calc R B 1
B2A_2 B 0.1472(2) 0.31269(18) 0.57862(10) 0.0235(4) Uani 0.865(3) 1 d PD E 1
F21A_2 F 0.18297(10) 0.35457(12) 0.52827(5) 0.0481(4) Uani 0.865(3) 1 d PD E 1
F22A_2 F 0.04009(17) 0.3087(2) 0.57863(14) 0.0285(4) Uani 0.865(3) 1 d PD E 1
F23A_2 F 0.23121(11) 0.38174(11) 0.63259(6) 0.0371(3) Uani 0.865(3) 1 d PD E 1
F24A_2 F 0.13823(11) 0.20621(10) 0.57373(7) 0.0445(4) Uani 0.865(3) 1 d PD E 1
B2B_2 B 0.1569(16) 0.3319(13) 0.5825(7) 0.056(2) Uani 0.135(3) 1 d PD E 2
F21B_2 F 0.1499(8) 0.2472(8) 0.5395(4) 0.056(2) Uani 0.135(3) 1 d PD E 2
F22B_2 F 0.2226(8) 0.4293(8) 0.5649(4) 0.056(2) Uani 0.135(3) 1 d PD E 2
F23B_2 F 0.2120(10) 0.3321(10) 0.6404(5) 0.056(2) Uani 0.135(3) 1 d PD E 2
F24B_2 F 0.0473(16) 0.321(2) 0.5815(12) 0.056(2) Uani 0.135(3) 1 d PD E 2
N11_2 N -0.16545(11) 0.19945(10) 0.26509(5) 0.0261(3) Uani 1 1 d . . .
C12_2 C -0.11332(12) 0.13874(11) 0.25741(6) 0.0222(3) Uani 1 1 d . . .
N13_2 N -0.04287(10) 0.12190(10) 0.30703(5) 0.0230(2) Uani 1 1 d . . .
C14_2 C -0.00427(12) 0.19425(12) 0.36341(6) 0.0252(3) Uani 1 1 d . . .
N14_2 N 0.08553(12) 0.20413(13) 0.40511(6) 0.0316(3) Uani 1 1 d . . .
H14A_2 H 0.1080(17) 0.2452(16) 0.4396(9) 0.038 Uiso 1 1 d . . .
H14B_2 H 0.1227(17) 0.1681(16) 0.3952(8) 0.038 Uiso 1 1 d . . .
C15_2 C -0.06543(13) 0.25831(12) 0.37407(7) 0.0267(3) Uani 1 1 d . . .
C16_2 C -0.04507(14) 0.32391(13) 0.43207(7) 0.0331(4) Uani 1 1 d . . .
H16_2 H 0.0121 0.3284 0.4665 0.040 Uiso 1 1 calc R . .
C17_2 C -0.10827(15) 0.38127(13) 0.43855(8) 0.0360(4) Uani 1 1 d . . .
H17_2 H -0.0955 0.4241 0.4778 0.043 Uiso 1 1 calc R . .
C18_2 C -0.19056(15) 0.37761(13) 0.38851(8) 0.0357(4) Uani 1 1 d . . .
H18_2 H -0.2328 0.4185 0.3937 0.043 Uiso 1 1 calc R . .
C19_2 C -0.21099(14) 0.31529(13) 0.33162(8) 0.0312(3) Uani 1 1 d . . .
H19_2 H -0.2672 0.3131 0.2975 0.037 Uiso 1 1 calc R . .
C20_2 C -0.14884(13) 0.25476(12) 0.32374(7) 0.0259(3) Uani 1 1 d . . .
C21_2 C -0.01732(12) -0.01176(12) 0.23634(7) 0.0242(3) Uani 1 1 d . . .
C22_2 C -0.01457(12) 0.03030(12) 0.29648(7) 0.0238(3) Uani 1 1 d . . .
C23_2 C 0.00244(13) -0.02342(13) 0.34425(7) 0.0298(3) Uani 1 1 d . . .
H23_2 H -0.0018 0.0016 0.3842 0.036 Uiso 1 1 calc R . .
C24_2 C 0.02560(14) -0.11357(14) 0.33291(8) 0.0337(4) Uani 1 1 d . . .
H24_2 H 0.0383 -0.1496 0.3654 0.040 Uiso 1 1 calc R . .
C25_2 C 0.03040(13) -0.15146(13) 0.27466(8) 0.0336(4) Uani 1 1 d . . .
H25_2 H 0.0491 -0.2115 0.2676 0.040 Uiso 1 1 calc R . .
C26_2 C 0.00799(13) -0.10195(12) 0.22680(7) 0.0286(3) Uani 1 1 d . . .
H26_2 H 0.0098 -0.1295 0.1867 0.034 Uiso 1 1 calc R . .
C31_2 C -0.06117(12) 0.02839(11) 0.18434(6) 0.0229(3) Uani 1 1 d . . .
C32_2 C -0.11708(12) 0.09367(11) 0.19476(6) 0.0221(3) Uani 1 1 d . . .
C33_2 C -0.17133(12) 0.12431(12) 0.14524(6) 0.0242(3) Uani 1 1 d . . .
H33_2 H -0.2115 0.1664 0.1528 0.029 Uiso 1 1 calc R . .
C34_2 C -0.16684(13) 0.09383(12) 0.08578(6) 0.0255(3) Uani 1 1 d . . .
C35_2 C -0.10776(13) 0.03112(12) 0.07618(7) 0.0278(3) Uani 1 1 d . . .
H35_2 H -0.1025 0.0111 0.0357 0.033 Uiso 1 1 calc R . .
C36_2 C -0.05694(13) -0.00245(12) 0.12389(7) 0.0264(3) Uani 1 1 d . . .
H36_2 H -0.0191 -0.0465 0.1158 0.032 Uiso 1 1 calc R . .
C37_2 C -0.22114(15) 0.12845(14) 0.03258(7) 0.0333(3) Uani 1 1 d . . .
H37A_2 H -0.2748 0.0618 0.0002 0.050 Uiso 1 1 calc R . .
H37B_2 H -0.1594 0.1807 0.0161 0.050 Uiso 1 1 calc R . .
H37C_2 H -0.2647 0.1655 0.0467 0.050 Uiso 1 1 calc R . .
B3A_3 B 1.0402(2) 0.69703(19) 1.09039(12) 0.0263(5) Uani 0.863(4) 1 d PD F 1
F31A_3 F 0.9981(2) 0.6109(2) 1.03796(14) 0.0374(5) Uani 0.863(4) 1 d PD F 1
F32A_3 F 0.9775(2) 0.7550(2) 1.08643(6) 0.0767(8) Uani 0.863(4) 1 d PD F 1
F33A_3 F 1.15378(15) 0.76899(14) 1.09218(7) 0.0723(7) Uani 0.863(4) 1 d PD F 1
F34A_3 F 1.0376(3) 0.6517(3) 1.14185(14) 0.0570(8) Uani 0.863(4) 1 d PD F 1
B3B_3 B 1.0192(14) 0.6862(14) 1.0863(10) 0.051(2) Uani 0.137(4) 1 d PD F 2
F31B_3 F 1.018(2) 0.6192(19) 1.0355(11) 0.051(2) Uani 0.137(4) 1 d PD F 2
F32B_3 F 0.9081(9) 0.6730(10) 1.0797(4) 0.051(2) Uani 0.137(4) 1 d PD F 2
F33B_3 F 1.0907(9) 0.7972(8) 1.0866(4) 0.051(2) Uani 0.137(4) 1 d PD F 2
F34B_3 F 1.061(2) 0.658(2) 1.1387(10) 0.051(2) Uani 0.137(4) 1 d PD F 2
N11_3 N 0.82218(10) 0.68054(10) 0.77046(5) 0.0237(2) Uani 1 1 d . . .
C12_3 C 0.87225(12) 0.61925(11) 0.75865(6) 0.0205(3) Uani 1 1 d . . .
N13_3 N 0.94301(10) 0.59692(9) 0.80519(5) 0.0198(2) Uani 1 1 d . . .
C14_3 C 0.93392(11) 0.61461(11) 0.86468(6) 0.0205(3) Uani 1 1 d . . .
N14_3 N 0.96946(11) 0.56592(11) 0.90512(6) 0.0252(3) Uani 1 1 d . . .
H14A_3 H 0.9649(15) 0.5794(14) 0.9439(8) 0.030 Uiso 1 1 d . . .
H14B_3 H 0.9837(15) 0.5153(15) 0.8925(8) 0.030 Uiso 1 1 d . . .
C15_3 C 0.88322(12) 0.68615(11) 0.87962(6) 0.0217(3) Uani 1 1 d . . .
C16_3 C 0.88151(13) 0.72091(12) 0.94029(7) 0.0266(3) Uani 1 1 d . . .
H16_3 H 0.9136 0.6962 0.9733 0.032 Uiso 1 1 calc R . .
C17_3 C 0.83311(14) 0.79079(13) 0.95136(7) 0.0305(3) Uani 1 1 d . . .
H17_3 H 0.8326 0.8148 0.9923 0.037 Uiso 1 1 calc R . .
C18_3 C 0.78458(13) 0.82714(13) 0.90328(8) 0.0310(3) Uani 1 1 d . . .
H18_3 H 0.7518 0.8757 0.9118 0.037 Uiso 1 1 calc R . .
C19_3 C 0.78408(13) 0.79286(12) 0.84368(7) 0.0273(3) Uani 1 1 d . . .
H19_3 H 0.7505 0.8174 0.8110 0.033 Uiso 1 1 calc R . .
C20_3 C 0.83321(12) 0.72154(11) 0.83107(6) 0.0225(3) Uani 1 1 d . . .
C21_3 C 0.99213(12) 0.49462(11) 0.72847(6) 0.0214(3) Uani 1 1 d . . .
C22_3 C 1.02043(12) 0.55459(11) 0.78873(6) 0.0207(3) Uani 1 1 d . . .
C23_3 C 1.12598(12) 0.58226(12) 0.83048(7) 0.0240(3) Uani 1 1 d . . .
H23_3 H 1.1474 0.6287 0.8699 0.029 Uiso 1 1 calc R . .
C24_3 C 1.19965(13) 0.54168(13) 0.81427(7) 0.0276(3) Uani 1 1 d . . .
H24_3 H 1.2717 0.5602 0.8427 0.033 Uiso 1 1 calc R . .
C25_3 C 1.16843(14) 0.47390(13) 0.75651(7) 0.0289(3) Uani 1 1 d . . .
H25_3 H 1.2168 0.4426 0.7463 0.035 Uiso 1 1 calc R . .
C26_3 C 1.06703(13) 0.45231(12) 0.71417(7) 0.0254(3) Uani 1 1 d . . .
H26_3 H 1.0475 0.4077 0.6744 0.031 Uiso 1 1 calc R . .
C31_3 C 0.89639(12) 0.49046(11) 0.68127(6) 0.0214(3) Uani 1 1 d . . .
C32_3 C 0.84590(12) 0.55979(11) 0.69516(6) 0.0211(3) Uani 1 1 d . . .
C33_3 C 0.76196(12) 0.56705(12) 0.65000(6) 0.0240(3) Uani 1 1 d . . .
H33_3 H 0.7310 0.6165 0.6600 0.029 Uiso 1 1 calc R . .
C34_3 C 0.72349(13) 0.50269(12) 0.59068(6) 0.0262(3) Uani 1 1 d . . .
C35_3 C 0.77300(13) 0.43250(13) 0.57731(7) 0.0278(3) Uani 1 1 d . . .
H35_3 H 0.7474 0.3876 0.5370 0.033 Uiso 1 1 calc R . .
C36_3 C 0.85785(13) 0.42658(12) 0.62093(6) 0.0259(3) Uani 1 1 d . . .
H36_3 H 0.8905 0.3790 0.6101 0.031 Uiso 1 1 calc R . .
C37_3 C 0.62992(14) 0.50632(14) 0.54277(7) 0.0326(3) Uani 1 1 d . . .
H37A_3 H 0.6548 0.5159 0.5045 0.049 Uiso 1 1 calc R . .
H37B_3 H 0.6167 0.5695 0.5575 0.049 Uiso 1 1 calc R . .
H37C_3 H 0.5571 0.4359 0.5350 0.049 Uiso 1 1 calc R . .
B4_4 B 0.50480(15) 0.17072(14) 1.06768(7) 0.0250(3) Uani 1 1 d D . .
F41_4 F 0.50084(9) 0.11045(8) 1.01262(4) 0.0348(2) Uani 1 1 d D . .
F42_4 F 0.46708(11) 0.24892(9) 1.05507(4) 0.0475(3) Uani 1 1 d D . .
F43_4 F 0.61741(10) 0.22345(10) 1.10467(5) 0.0560(3) Uani 1 1 d D . .
F44_4 F 0.43295(9) 0.09638(9) 1.09801(5) 0.0449(3) Uani 1 1 d D . .
N11_4 N 0.31906(10) 0.15101(10) 0.73895(5) 0.0227(2) Uani 1 1 d . . .
C12_4 C 0.37063(12) 0.08960(11) 0.73041(6) 0.0202(3) Uani 1 1 d . . .
N13_4 N 0.44212(10) 0.07273(9) 0.77938(5) 0.0191(2) Uani 1 1 d . . .
C14_4 C 0.43276(12) 0.09652(11) 0.83842(6) 0.0198(3) Uani 1 1 d . . .
N14_4 N 0.47218(11) 0.05627(11) 0.88256(6) 0.0242(3) Uani 1 1 d . . .
H14A_4 H 0.4670(15) 0.0731(14) 0.9194(8) 0.029 Uiso 1 1 d . . .
H14B_4 H 0.4997(15) 0.0115(15) 0.8758(8) 0.029 Uiso 1 1 d . . .
C15_4 C 0.37823(12) 0.16647(11) 0.84940(6) 0.0206(3) Uani 1 1 d . . .
C16_4 C 0.37406(13) 0.20557(12) 0.90885(7) 0.0249(3) Uani 1 1 d . . .
H16_4 H 0.4072 0.1854 0.9437 0.030 Uiso 1 1 calc R . .
C17_4 C 0.32156(13) 0.27325(12) 0.91587(7) 0.0286(3) Uani 1 1 d . . .
H17_4 H 0.3187 0.2996 0.9559 0.034 Uiso 1 1 calc R . .
C18_4 C 0.27242(13) 0.30394(12) 0.86524(7) 0.0291(3) Uani 1 1 d . . .
H18_4 H 0.2368 0.3510 0.8710 0.035 Uiso 1 1 calc R . .
C19_4 C 0.27560(13) 0.26602(12) 0.80703(7) 0.0267(3) Uani 1 1 d . . .
H19_4 H 0.2427 0.2873 0.7726 0.032 Uiso 1 1 calc R . .
C20_4 C 0.32744(12) 0.19598(11) 0.79847(6) 0.0218(3) Uani 1 1 d . . .
C21_4 C 0.49341(12) -0.03418(11) 0.70622(6) 0.0211(3) Uani 1 1 d . . .
C22_4 C 0.52023(12) 0.02927(11) 0.76530(6) 0.0201(3) Uani 1 1 d . . .
C23_4 C 0.62611(12) 0.06040(12) 0.80790(6) 0.0232(3) Uani 1 1 d . . .
H23_4 H 0.6469 0.1094 0.8464 0.028 Uiso 1 1 calc R . .
C24_4 C 0.70115(13) 0.01937(13) 0.79381(7) 0.0265(3) Uani 1 1 d . . .
H24_4 H 0.7728 0.0394 0.8230 0.032 Uiso 1 1 calc R . .
C25_4 C 0.67170(14) -0.05074(13) 0.73716(7) 0.0272(3) Uani 1 1 d . . .
H25_4 H 0.7212 -0.0816 0.7283 0.033 Uiso 1 1 calc R . .
C26_4 C 0.57037(13) -0.07539(12) 0.69385(6) 0.0241(3) Uani 1 1 d . . .
H26_4 H 0.5522 -0.1214 0.6547 0.029 Uiso 1 1 calc R . .
C31_4 C 0.39824(12) -0.04174(11) 0.65710(6) 0.0208(3) Uani 1 1 d . . .
C32_4 C 0.34623(12) 0.02721(11) 0.66832(6) 0.0204(3) Uani 1 1 d . . .
C33_4 C 0.26495(12) 0.03330(12) 0.62056(6) 0.0232(3) Uani 1 1 d . . .
H33_4 H 0.2322 0.0821 0.6287 0.028 Uiso 1 1 calc R . .
C34_4 C 0.23192(12) -0.03069(12) 0.56181(6) 0.0249(3) Uani 1 1 d . . .
C35_4 C 0.28255(13) -0.10142(12) 0.55163(6) 0.0264(3) Uani 1 1 d . . .
H35_4 H 0.2599 -0.1469 0.5118 0.032 Uiso 1 1 calc R . .
C36_4 C 0.36391(13) -0.10696(12) 0.59751(6) 0.0242(3) Uani 1 1 d . . .
H36_4 H 0.3971 -0.1552 0.5888 0.029 Uiso 1 1 calc R . .
C37_4 C 0.14404(14) -0.02578(13) 0.51067(7) 0.0304(3) Uani 1 1 d . . .
H37A_4 H 0.1756 -0.0131 0.4745 0.046 Uiso 1 1 calc R . .
H37B_4 H 0.1277 0.0359 0.5242 0.046 Uiso 1 1 calc R . .
H37C_4 H 0.0714 -0.0970 0.4999 0.046 Uiso 1 1 calc R . .

loop_
_atom_site_aniso_label
_atom_site_aniso_U_11
_atom_site_aniso_U_22
_atom_site_aniso_U_33
_atom_site_aniso_U_23
_atom_site_aniso_U_13
_atom_site_aniso_U_12
B1_1 0.0297(9) 0.0308(9) 0.0229(8) 0.0003(6) 0.0066(7) 0.0135(7)
F11_1 0.0456(6) 0.0388(5) 0.0276(4) 0.0033(4) 0.0138(4) 0.0252(5)
F12_1 0.0787(8) 0.0428(6) 0.0451(6) 0.0081(5) 0.0253(6) 0.0378(6)
F13_1 0.0388(6) 0.0888(9) 0.0316(5) -0.0095(5) -0.0013(4) 0.0347(6)
F14_1 0.0434(6) 0.0427(6) 0.0499(6) -0.0002(5) 0.0229(5) 0.0076(5)
N11_1 0.0221(6) 0.0212(6) 0.0279(6) 0.0067(5) 0.0083(5) 0.0119(5)
C12_1 0.0165(6) 0.0168(6) 0.0225(6) 0.0051(5) 0.0043(5) 0.0066(5)
N13_1 0.0180(5) 0.0181(5) 0.0199(5) 0.0035(4) 0.0044(4) 0.0094(4)
C14_1 0.0210(7) 0.0178(6) 0.0216(6) 0.0038(5) 0.0077(5) 0.0076(5)
N14_1 0.0245(6) 0.0275(6) 0.0217(6) -0.0007(5) 0.0026(5) 0.0143(5)
C15_1 0.0223(7) 0.0171(6) 0.0266(7) 0.0046(5) 0.0104(5) 0.0089(5)
C16_1 0.0275(7) 0.0191(6) 0.0267(7) 0.0012(5) 0.0100(6) 0.0076(6)
C17_1 0.0314(8) 0.0183(6) 0.0365(8) 0.0012(6) 0.0173(7) 0.0083(6)
C18_1 0.0337(8) 0.0208(7) 0.0440(9) 0.0093(6) 0.0223(7) 0.0153(6)
C19_1 0.0277(8) 0.0224(7) 0.0388(8) 0.0110(6) 0.0146(6) 0.0149(6)
C20_1 0.0231(7) 0.0174(6) 0.0292(7) 0.0071(5) 0.0118(6) 0.0095(5)
C21_1 0.0161(6) 0.0175(6) 0.0219(6) 0.0029(5) 0.0043(5) 0.0066(5)
C22_1 0.0170(6) 0.0166(6) 0.0229(6) 0.0023(5) 0.0040(5) 0.0093(5)
C23_1 0.0222(7) 0.0220(6) 0.0228(6) 0.0058(5) 0.0054(5) 0.0107(6)
C24_1 0.0259(7) 0.0228(7) 0.0280(7) 0.0090(6) 0.0045(6) 0.0123(6)
C25_1 0.0260(7) 0.0222(7) 0.0317(7) 0.0025(6) 0.0041(6) 0.0149(6)
C26_1 0.0208(7) 0.0219(6) 0.0239(7) 0.0011(5) 0.0043(5) 0.0116(6)
C31_1 0.0163(6) 0.0171(6) 0.0207(6) 0.0030(5) 0.0039(5) 0.0059(5)
C32_1 0.0163(6) 0.0179(6) 0.0223(6) 0.0044(5) 0.0050(5) 0.0065(5)
C33_1 0.0187(7) 0.0191(6) 0.0280(7) 0.0060(5) 0.0037(5) 0.0073(5)
C34_1 0.0207(7) 0.0226(7) 0.0241(7) 0.0079(5) 0.0033(5) 0.0057(6)
C35_1 0.0282(8) 0.0258(7) 0.0218(7) 0.0057(5) 0.0071(6) 0.0091(6)
C36_1 0.0243(7) 0.0248(7) 0.0234(7) 0.0029(5) 0.0068(5) 0.0110(6)
C37_1 0.0359(9) 0.0366(8) 0.0297(8) 0.0155(7) 0.0069(6) 0.0168(7)
B2A_2 0.0189(9) 0.0268(10) 0.0239(9) 0.0020(8) 0.0032(7) 0.0114(8)
F21A_2 0.0337(7) 0.0708(10) 0.0370(7) 0.0186(6) 0.0156(5) 0.0178(7)
F22A_2 0.0231(6) 0.0368(9) 0.0284(7) 0.0051(6) 0.0049(5) 0.0173(6)
F23A_2 0.0267(6) 0.0420(7) 0.0342(7) -0.0120(5) -0.0049(5) 0.0178(6)
F24A_2 0.0383(7) 0.0306(6) 0.0625(9) -0.0019(6) 0.0083(6) 0.0185(5)
B2B_2 0.061(3) 0.060(4) 0.050(3) 0.000(3) 0.022(3) 0.029(3)
F21B_2 0.061(3) 0.060(4) 0.050(3) 0.000(3) 0.022(3) 0.029(3)
F22B_2 0.061(3) 0.060(4) 0.050(3) 0.000(3) 0.022(3) 0.029(3)
F23B_2 0.061(3) 0.060(4) 0.050(3) 0.000(3) 0.022(3) 0.029(3)
F24B_2 0.061(3) 0.060(4) 0.050(3) 0.000(3) 0.022(3) 0.029(3)
N11_2 0.0286(7) 0.0257(6) 0.0280(6) 0.0102(5) 0.0097(5) 0.0142(5)
C12_2 0.0205(7) 0.0218(6) 0.0245(7) 0.0107(5) 0.0067(5) 0.0083(6)
N13_2 0.0224(6) 0.0240(6) 0.0243(6) 0.0097(5) 0.0066(5) 0.0111(5)
C14_2 0.0211(7) 0.0274(7) 0.0244(7) 0.0106(6) 0.0083(5) 0.0068(6)
N14_2 0.0261(7) 0.0394(8) 0.0258(6) 0.0057(6) 0.0047(5) 0.0131(6)
C15_2 0.0251(7) 0.0235(7) 0.0295(7) 0.0090(6) 0.0112(6) 0.0072(6)
C16_2 0.0308(8) 0.0291(8) 0.0305(8) 0.0046(6) 0.0098(6) 0.0057(7)
C17_2 0.0347(9) 0.0253(8) 0.0406(9) 0.0007(7) 0.0167(7) 0.0059(7)
C18_2 0.0382(9) 0.0257(8) 0.0477(10) 0.0097(7) 0.0208(8) 0.0146(7)
C19_2 0.0325(8) 0.0259(7) 0.0389(8) 0.0113(6) 0.0138(7) 0.0142(7)
C20_2 0.0266(7) 0.0231(7) 0.0282(7) 0.0092(6) 0.0115(6) 0.0091(6)
C21_2 0.0166(6) 0.0221(7) 0.0309(7) 0.0085(6) 0.0042(5) 0.0063(6)
C22_2 0.0165(6) 0.0242(7) 0.0301(7) 0.0108(6) 0.0048(5) 0.0083(6)
C23_2 0.0233(7) 0.0328(8) 0.0347(8) 0.0167(6) 0.0072(6) 0.0122(6)
C24_2 0.0247(8) 0.0347(8) 0.0448(9) 0.0212(7) 0.0070(7) 0.0145(7)
C25_2 0.0200(7) 0.0278(8) 0.0523(10) 0.0131(7) 0.0035(7) 0.0118(6)
C26_2 0.0206(7) 0.0262(7) 0.0386(8) 0.0085(6) 0.0056(6) 0.0110(6)
C31_2 0.0178(6) 0.0186(6) 0.0278(7) 0.0060(5) 0.0043(5) 0.0048(5)
C32_2 0.0183(7) 0.0212(6) 0.0242(7) 0.0072(5) 0.0057(5) 0.0065(5)
C33_2 0.0209(7) 0.0213(6) 0.0286(7) 0.0078(5) 0.0050(5) 0.0082(6)
C34_2 0.0223(7) 0.0215(7) 0.0257(7) 0.0070(5) 0.0027(5) 0.0048(6)
C35_2 0.0270(8) 0.0241(7) 0.0253(7) 0.0035(6) 0.0063(6) 0.0064(6)
C36_2 0.0239(7) 0.0236(7) 0.0298(7) 0.0034(6) 0.0062(6) 0.0101(6)
C37_2 0.0350(9) 0.0343(8) 0.0269(8) 0.0098(6) 0.0033(6) 0.0139(7)
B3A_3 0.0378(12) 0.0215(10) 0.0236(10) 0.0068(7) 0.0103(9) 0.0158(9)
F31A_3 0.0461(12) 0.0293(7) 0.0317(8) -0.0021(6) -0.0002(8) 0.0188(8)
F32A_3 0.130(2) 0.1029(16) 0.0429(8) 0.0030(9) 0.0108(9) 0.1012(17)
F33A_3 0.0519(11) 0.0625(10) 0.0544(9) -0.0037(7) 0.0119(7) -0.0116(8)
F34A_3 0.104(2) 0.0472(9) 0.0372(8) 0.0238(6) 0.0337(11) 0.0413(14)
B3B_3 0.065(4) 0.067(4) 0.039(3) 0.007(3) 0.019(3) 0.044(3)
F31B_3 0.065(4) 0.067(4) 0.039(3) 0.007(3) 0.019(3) 0.044(3)
F32B_3 0.065(4) 0.067(4) 0.039(3) 0.007(3) 0.019(3) 0.044(3)
F33B_3 0.065(4) 0.067(4) 0.039(3) 0.007(3) 0.019(3) 0.044(3)
F34B_3 0.065(4) 0.067(4) 0.039(3) 0.007(3) 0.019(3) 0.044(3)
N11_3 0.0207(6) 0.0216(6) 0.0272(6) 0.0034(5) 0.0025(5) 0.0102(5)
C12_3 0.0172(6) 0.0168(6) 0.0248(6) 0.0044(5) 0.0025(5) 0.0067(5)
N13_3 0.0176(5) 0.0196(5) 0.0219(5) 0.0034(4) 0.0035(4) 0.0093(5)
C14_3 0.0162(6) 0.0180(6) 0.0237(6) 0.0030(5) 0.0035(5) 0.0058(5)
N14_3 0.0291(7) 0.0257(6) 0.0252(6) 0.0066(5) 0.0076(5) 0.0162(5)
C15_3 0.0166(6) 0.0191(6) 0.0274(7) 0.0030(5) 0.0062(5) 0.0067(5)
C16_3 0.0254(7) 0.0247(7) 0.0300(7) 0.0056(6) 0.0103(6) 0.0109(6)
C17_3 0.0295(8) 0.0263(7) 0.0357(8) 0.0024(6) 0.0153(6) 0.0111(6)
C18_3 0.0243(8) 0.0247(7) 0.0455(9) 0.0022(6) 0.0127(7) 0.0124(6)
C19_3 0.0208(7) 0.0232(7) 0.0383(8) 0.0056(6) 0.0052(6) 0.0118(6)
C20_3 0.0156(6) 0.0187(6) 0.0291(7) 0.0020(5) 0.0035(5) 0.0060(5)
C21_3 0.0224(7) 0.0170(6) 0.0250(7) 0.0064(5) 0.0081(5) 0.0079(5)
C22_3 0.0209(7) 0.0171(6) 0.0264(7) 0.0060(5) 0.0076(5) 0.0101(5)
C23_3 0.0221(7) 0.0224(7) 0.0274(7) 0.0057(5) 0.0053(5) 0.0107(6)
C24_3 0.0242(7) 0.0290(7) 0.0342(8) 0.0111(6) 0.0077(6) 0.0153(6)
C25_3 0.0305(8) 0.0271(7) 0.0385(8) 0.0108(6) 0.0137(7) 0.0188(7)
C26_3 0.0300(8) 0.0226(7) 0.0281(7) 0.0066(6) 0.0104(6) 0.0146(6)
C31_3 0.0210(7) 0.0178(6) 0.0236(6) 0.0067(5) 0.0064(5) 0.0065(5)
C32_3 0.0198(7) 0.0180(6) 0.0213(6) 0.0037(5) 0.0043(5) 0.0056(5)
C33_3 0.0201(7) 0.0210(6) 0.0284(7) 0.0067(5) 0.0049(5) 0.0074(6)
C34_3 0.0215(7) 0.0256(7) 0.0248(7) 0.0086(6) 0.0038(5) 0.0051(6)
C35_3 0.0271(8) 0.0261(7) 0.0234(7) 0.0039(6) 0.0071(6) 0.0064(6)
C36_3 0.0279(8) 0.0225(7) 0.0262(7) 0.0048(5) 0.0098(6) 0.0096(6)
C37_3 0.0279(8) 0.0382(9) 0.0261(7) 0.0084(6) 0.0022(6) 0.0120(7)
B4_4 0.0308(9) 0.0281(8) 0.0208(7) 0.0056(6) 0.0075(6) 0.0173(7)
F41_4 0.0479(6) 0.0362(5) 0.0267(4) 0.0012(4) 0.0084(4) 0.0269(5)
F42_4 0.0935(9) 0.0447(6) 0.0318(5) 0.0150(4) 0.0253(5) 0.0515(6)
F43_4 0.0418(6) 0.0594(7) 0.0459(6) -0.0062(5) -0.0028(5) 0.0145(6)
F44_4 0.0546(7) 0.0517(6) 0.0538(6) 0.0302(5) 0.0326(5) 0.0355(6)
N11_4 0.0212(6) 0.0221(6) 0.0242(6) 0.0030(5) 0.0032(5) 0.0111(5)
C12_4 0.0181(6) 0.0196(6) 0.0209(6) 0.0052(5) 0.0035(5) 0.0074(5)
N13_4 0.0183(5) 0.0202(5) 0.0195(5) 0.0041(4) 0.0047(4) 0.0096(5)
C14_4 0.0178(6) 0.0189(6) 0.0198(6) 0.0034(5) 0.0046(5) 0.0063(5)
N14_4 0.0279(7) 0.0285(6) 0.0223(6) 0.0059(5) 0.0083(5) 0.0177(5)
C15_4 0.0174(6) 0.0177(6) 0.0243(6) 0.0028(5) 0.0056(5) 0.0065(5)
C16_4 0.0242(7) 0.0244(7) 0.0248(7) 0.0036(5) 0.0070(5) 0.0101(6)
C17_4 0.0286(8) 0.0244(7) 0.0312(8) -0.0001(6) 0.0110(6) 0.0108(6)
C18_4 0.0244(7) 0.0209(7) 0.0413(9) 0.0013(6) 0.0099(6) 0.0106(6)
C19_4 0.0223(7) 0.0222(7) 0.0341(8) 0.0041(6) 0.0038(6) 0.0108(6)
C20_4 0.0180(6) 0.0194(6) 0.0252(7) 0.0027(5) 0.0052(5) 0.0067(5)
C21_4 0.0233(7) 0.0182(6) 0.0222(6) 0.0067(5) 0.0088(5) 0.0083(5)
C22_4 0.0195(6) 0.0206(6) 0.0237(6) 0.0075(5) 0.0088(5) 0.0104(5)
C23_4 0.0223(7) 0.0251(7) 0.0241(7) 0.0071(5) 0.0066(5) 0.0120(6)
C24_4 0.0225(7) 0.0314(7) 0.0289(7) 0.0111(6) 0.0076(6) 0.0142(6)
C25_4 0.0305(8) 0.0299(7) 0.0317(8) 0.0122(6) 0.0138(6) 0.0196(7)
C26_4 0.0288(8) 0.0218(7) 0.0257(7) 0.0067(5) 0.0115(6) 0.0132(6)
C31_4 0.0212(7) 0.0195(6) 0.0209(6) 0.0063(5) 0.0073(5) 0.0077(5)
C32_4 0.0190(6) 0.0189(6) 0.0204(6) 0.0041(5) 0.0054(5) 0.0060(5)
C33_4 0.0203(7) 0.0227(7) 0.0239(7) 0.0064(5) 0.0047(5) 0.0078(6)
C34_4 0.0206(7) 0.0227(7) 0.0235(7) 0.0054(5) 0.0054(5) 0.0030(6)
C35_4 0.0257(7) 0.0240(7) 0.0220(7) 0.0028(5) 0.0079(6) 0.0047(6)
C36_4 0.0259(7) 0.0204(6) 0.0244(7) 0.0038(5) 0.0090(6) 0.0082(6)
C37_4 0.0263(8) 0.0341(8) 0.0230(7) 0.0048(6) 0.0001(6) 0.0099(7)

loop_
_atom_type_symbol
_atom_type_description
_atom_type_scat_dispersion_real
_atom_type_scat_dispersion_imag
_atom_type_scat_source
C C 0.0033 0.0016 'International Tables Vol C Tables 4.2.6.8 and 6.1.1.4'
H H 0.0000 0.0000 'International Tables Vol C Tables 4.2.6.8 and 6.1.1.4'
B B 0.0013 0.0007 'International Tables Vol C Tables 4.2.6.8 and 6.1.1.4'
N N 0.0061 0.0033 'International Tables Vol C Tables 4.2.6.8 and 6.1.1.4'
F F 0.0171 0.0103 'International Tables Vol C Tables 4.2.6.8 and 6.1.1.4'

loop_
_geom_angle_atom_site_label_1
_geom_angle_atom_site_label_2
_geom_angle_atom_site_label_3
_geom_angle
F14_1 B1_1 F12_1 108.65(14)
F14_1 B1_1 F13_1 109.63(14)
F12_1 B1_1 F13_1 109.96(14)
F14_1 B1_1 F11_1 110.34(13)
F12_1 B1_1 F11_1 109.52(13)
F13_1 B1_1 F11_1 108.74(13)
C12_1 N11_1 C20_1 118.81(12)
N11_1 C12_1 N13_1 123.15(12)
N11_1 C12_1 C32_1 118.97(12)
N13_1 C12_1 C32_1 117.58(11)
C14_1 N13_1 C12_1 118.14(11)
C14_1 N13_1 C22_1 122.51(11)
C12_1 N13_1 C22_1 119.35(10)
N14_1 C14_1 N13_1 120.18(12)
N14_1 C14_1 C15_1 122.48(12)
N13_1 C14_1 C15_1 117.34(12)
C14_1 N14_1 H14A_1 119.6(12)
C14_1 N14_1 H14B_1 122.0(11)
H14A_1 N14_1 H14B_1 118.1(16)
C20_1 C15_1 C16_1 119.76(13)
C20_1 C15_1 C14_1 117.63(12)
C16_1 C15_1 C14_1 122.58(13)
C17_1 C16_1 C15_1 119.38(14)
C17_1 C16_1 H16_1 120.3
C15_1 C16_1 H16_1 120.3
C16_1 C17_1 C18_1 120.76(13)
C16_1 C17_1 H17_1 119.6
C18_1 C17_1 H17_1 119.6
C19_1 C18_1 C17_1 120.70(14)
C19_1 C18_1 H18_1 119.7
C17_1 C18_1 H18_1 119.7
C18_1 C19_1 C20_1 119.66(15)
C18_1 C19_1 H19_1 120.2
C20_1 C19_1 H19_1 120.2
N11_1 C20_1 C15_1 121.73(12)
N11_1 C20_1 C19_1 118.30(13)
C15_1 C20_1 C19_1 119.71(13)
C26_1 C21_1 C22_1 117.60(12)
C26_1 C21_1 C31_1 121.58(12)
C22_1 C21_1 C31_1 120.36(12)
C23_1 C22_1 C21_1 120.73(12)
C23_1 C22_1 N13_1 120.61(11)
C21_1 C22_1 N13_1 118.31(12)
C24_1 C23_1 C22_1 119.83(12)
C24_1 C23_1 H23_1 120.1
C22_1 C23_1 H23_1 120.1
C23_1 C24_1 C25_1 120.17(13)
C23_1 C24_1 H24_1 119.9
C25_1 C24_1 H24_1 119.9
C26_1 C25_1 C24_1 119.99(13)
C26_1 C25_1 H25_1 120.0
C24_1 C25_1 H25_1 120.0
C25_1 C26_1 C21_1 121.44(12)
C25_1 C26_1 H26_1 119.3
C21_1 C26_1 H26_1 119.3
C36_1 C31_1 C32_1 118.00(12)
C36_1 C31_1 C21_1 123.29(12)
C32_1 C31_1 C21_1 118.56(11)
C31_1 C32_1 C33_1 120.76(12)
C31_1 C32_1 C12_1 120.52(12)
C33_1 C32_1 C12_1 118.57(12)
C34_1 C33_1 C32_1 120.61(13)
C34_1 C33_1 H33_1 119.7
C32_1 C33_1 H33_1 119.7
C33_1 C34_1 C35_1 118.32(13)
C33_1 C34_1 C37_1 121.10(14)
C35_1 C34_1 C37_1 120.56(13)
C36_1 C35_1 C34_1 121.77(13)
C36_1 C35_1 H35_1 119.1
C34_1 C35_1 H35_1 119.1
C35_1 C36_1 C31_1 120.50(13)
C35_1 C36_1 H36_1 119.7
C31_1 C36_1 H36_1 119.7
F24A_2 B2A_2 F22A_2 110.49(19)
F24A_2 B2A_2 F21A_2 108.18(17)
F22A_2 B2A_2 F21A_2 109.3(2)
F24A_2 B2A_2 F23A_2 108.98(17)
F22A_2 B2A_2 F23A_2 110.60(19)
F21A_2 B2A_2 F23A_2 109.20(17)
F23B_2 B2B_2 F22B_2 110.0(13)
F23B_2 B2B_2 F24B_2 110.2(16)
F22B_2 B2B_2 F24B_2 110.0(16)
F23B_2 B2B_2 F21B_2 110.7(13)
F22B_2 B2B_2 F21B_2 104.7(12)
F24B_2 B2B_2 F21B_2 111.0(16)
C12_2 N11_2 C20_2 119.27(13)
N11_2 C12_2 N13_2 123.04(12)
N11_2 C12_2 C32_2 119.11(12)
N13_2 C12_2 C32_2 117.58(12)
C14_2 N13_2 C12_2 118.10(12)
C14_2 N13_2 C22_2 122.97(12)
C12_2 N13_2 C22_2 118.94(11)
N14_2 C14_2 N13_2 120.41(14)
N14_2 C14_2 C15_2 121.92(14)
N13_2 C14_2 C15_2 117.66(13)
C14_2 N14_2 H14A_2 121.5(13)
C14_2 N14_2 H14B_2 118.1(12)
H14A_2 N14_2 H14B_2 120.4(19)
C20_2 C15_2 C16_2 119.01(14)
C20_2 C15_2 C14_2 117.66(13)
C16_2 C15_2 C14_2 123.33(14)
C17_2 C16_2 C15_2 119.70(16)
C17_2 C16_2 H16_2 120.1
C15_2 C16_2 H16_2 120.1
C16_2 C17_2 C18_2 121.00(15)
C16_2 C17_2 H17_2 119.5
C18_2 C17_2 H17_2 119.5
C19_2 C18_2 C17_2 120.29(15)
C19_2 C18_2 H18_2 119.9
C17_2 C18_2 H18_2 119.9
C18_2 C19_2 C20_2 120.01(15)
C18_2 C19_2 H19_2 120.0
C20_2 C19_2 H19_2 120.0
N11_2 C20_2 C19_2 118.48(14)
N11_2 C20_2 C15_2 121.37(13)
C19_2 C20_2 C15_2 119.98(13)
C26_2 C21_2 C22_2 118.30(13)
C26_2 C21_2 C31_2 121.28(13)
C22_2 C21_2 C31_2 119.90(13)
C23_2 C22_2 C21_2 120.36(13)
C23_2 C22_2 N13_2 120.17(13)
C21_2 C22_2 N13_2 119.09(12)
C24_2 C23_2 C22_2 119.53(15)
C24_2 C23_2 H23_2 120.2
C22_2 C23_2 H23_2 120.2
C25_2 C24_2 C23_2 120.57(15)
C25_2 C24_2 H24_2 119.7
C23_2 C24_2 H24_2 119.7
C26_2 C25_2 C24_2 119.90(15)
C26_2 C25_2 H25_2 120.1
C24_2 C25_2 H25_2 120.1
C25_2 C26_2 C21_2 121.09(15)
C25_2 C26_2 H26_2 119.5
C21_2 C26_2 H26_2 119.5
C32_2 C31_2 C36_2 118.52(13)
C32_2 C31_2 C21_2 118.40(12)
C36_2 C31_2 C21_2 122.92(13)
C31_2 C32_2 C33_2 120.49(12)
C31_2 C32_2 C12_2 121.04(13)
C33_2 C32_2 C12_2 118.32(12)
C34_2 C33_2 C32_2 120.75(13)
C34_2 C33_2 H33_2 119.6
C32_2 C33_2 H33_2 119.6
C33_2 C34_2 C35_2 118.18(13)
C33_2 C34_2 C37_2 121.60(14)
C35_2 C34_2 C37_2 120.21(13)
C36_2 C35_2 C34_2 121.89(13)
C36_2 C35_2 H35_2 119.1
C34_2 C35_2 H35_2 119.1
C35_2 C36_2 C31_2 120.11(13)
C35_2 C36_2 H36_2 119.9
C31_2 C36_2 H36_2 119.9
C34_2 C37_2 H37A_2 109.5
C34_2 C37_2 H37B_2 109.5
H37A_2 C37_2 H37B_2 109.5
C34_2 C37_2 H37C_2 109.5
H37A_2 C37_2 H37C_2 109.5
H37B_2 C37_2 H37C_2 109.5
F32A_3 B3A_3 F34A_3 111.7(2)
F32A_3 B3A_3 F33A_3 108.5(2)
F34A_3 B3A_3 F33A_3 109.4(2)
F32A_3 B3A_3 F31A_3 111.0(2)
F34A_3 B3A_3 F31A_3 109.2(3)
F33A_3 B3A_3 F31A_3 106.8(2)
F32B_3 B3B_3 F34B_3 113.8(16)
F32B_3 B3B_3 F33B_3 107.4(13)
F34B_3 B3B_3 F33B_3 109.7(16)
F32B_3 B3B_3 F31B_3 107.5(15)
F34B_3 B3B_3 F31B_3 109.2(17)
F33B_3 B3B_3 F31B_3 109.1(16)
C12_3 N11_3 C20_3 118.83(12)
N11_3 C12_3 N13_3 123.00(12)
N11_3 C12_3 C32_3 119.52(13)
N13_3 C12_3 C32_3 117.16(12)
C14_3 N13_3 C12_3 118.33(11)
C14_3 N13_3 C22_3 122.31(11)
C12_3 N13_3 C22_3 119.36(11)
N14_3 C14_3 N13_3 120.11(12)
N14_3 C14_3 C15_3 122.39(13)
N13_3 C14_3 C15_3 117.50(12)
C14_3 N14_3 H14A_3 119.4(11)
C14_3 N14_3 H14B_3 118.1(12)
H14A_3 N14_3 H14B_3 121.6(17)
C20_3 C15_3 C16_3 119.53(13)
C20_3 C15_3 C14_3 117.79(12)
C16_3 C15_3 C14_3 122.68(13)
C17_3 C16_3 C15_3 119.56(15)
C17_3 C16_3 H16_3 120.2
C15_3 C16_3 H16_3 120.2
C16_3 C17_3 C18_3 121.00(14)
C16_3 C17_3 H17_3 119.5
C18_3 C17_3 H17_3 119.5
C19_3 C18_3 C17_3 120.25(14)
C19_3 C18_3 H18_3 119.9
C17_3 C18_3 H18_3 119.9
C18_3 C19_3 C20_3 119.93(14)
C18_3 C19_3 H19_3 120.0
C20_3 C19_3 H19_3 120.0
N11_3 C20_3 C15_3 121.46(12)
N11_3 C20_3 C19_3 118.60(13)
C15_3 C20_3 C19_3 119.72(13)
C26_3 C21_3 C22_3 117.57(13)
C26_3 C21_3 C31_3 122.13(12)
C22_3 C21_3 C31_3 119.83(12)
C23_3 C22_3 C21_3 120.95(12)
C23_3 C22_3 N13_3 120.06(12)
C21_3 C22_3 N13_3 118.73(12)
C24_3 C23_3 C22_3 119.67(13)
C24_3 C23_3 H23_3 120.2
C22_3 C23_3 H23_3 120.2
C23_3 C24_3 C25_3 120.15(14)
C23_3 C24_3 H24_3 119.9
C25_3 C24_3 H24_3 119.9
C26_3 C25_3 C24_3 119.76(13)
C26_3 C25_3 H25_3 120.1
C24_3 C25_3 H25_3 120.1
C25_3 C26_3 C21_3 121.49(13)
C25_3 C26_3 H26_3 119.3
C21_3 C26_3 H26_3 119.3
C32_3 C31_3 C36_3 117.81(13)
C32_3 C31_3 C21_3 118.73(12)
C36_3 C31_3 C21_3 123.29(13)
C33_3 C32_3 C31_3 121.04(12)
C33_3 C32_3 C12_3 117.99(12)
C31_3 C32_3 C12_3 120.77(13)
C34_3 C33_3 C32_3 120.72(13)
C34_3 C33_3 H33_3 119.6
C32_3 C33_3 H33_3 119.6
C33_3 C34_3 C35_3 117.97(14)
C33_3 C34_3 C37_3 121.05(14)
C35_3 C34_3 C37_3 120.97(13)
C36_3 C35_3 C34_3 121.94(13)
C36_3 C35_3 H35_3 119.0
C34_3 C35_3 H35_3 119.0
C35_3 C36_3 C31_3 120.50(14)
C35_3 C36_3 H36_3 119.8
C31_3 C36_3 H36_3 119.8
C34_3 C37_3 H37A_3 109.5
C34_3 C37_3 H37B_3 109.5
H37A_3 C37_3 H37B_3 109.5
C34_3 C37_3 H37C_3 109.5
H37A_3 C37_3 H37C_3 109.5
H37B_3 C37_3 H37C_3 109.5
F43_4 B4_4 F42_4 110.28(14)
F43_4 B4_4 F44_4 108.46(13)
F42_4 B4_4 F44_4 110.28(13)
F43_4 B4_4 F41_4 109.63(13)
F42_4 B4_4 F41_4 109.30(12)
F44_4 B4_4 F41_4 108.87(12)
C12_4 N11_4 C20_4 118.85(12)
N11_4 C12_4 N13_4 122.97(12)
N11_4 C12_4 C32_4 118.77(12)
N13_4 C12_4 C32_4 118.05(12)
C14_4 N13_4 C12_4 118.42(11)
C14_4 N13_4 C22_4 122.78(11)
C12_4 N13_4 C22_4 118.78(10)
N14_4 C14_4 N13_4 120.77(12)
N14_4 C14_4 C15_4 121.74(12)
N13_4 C14_4 C15_4 117.49(12)
C14_4 N14_4 H14A_4 119.7(11)
C14_4 N14_4 H14B_4 122.0(11)
H14A_4 N14_4 H14B_4 118.2(16)
C20_4 C15_4 C16_4 119.44(12)
C20_4 C15_4 C14_4 117.97(11)
C16_4 C15_4 C14_4 122.59(13)
C17_4 C16_4 C15_4 119.32(14)
C17_4 C16_4 H16_4 120.3
C15_4 C16_4 H16_4 120.3
C16_4 C17_4 C18_4 121.23(13)
C16_4 C17_4 H17_4 119.4
C18_4 C17_4 H17_4 119.4
C19_4 C18_4 C17_4 119.98(13)
C19_4 C18_4 H18_4 120.0
C17_4 C18_4 H18_4 120.0
C18_4 C19_4 C20_4 120.00(14)
C18_4 C19_4 H19_4 120.0
C20_4 C19_4 H19_4 120.0
N11_4 C20_4 C19_4 118.24(13)
N11_4 C20_4 C15_4 121.55(12)
C19_4 C20_4 C15_4 120.03(12)
C22_4 C21_4 C26_4 117.75(13)
C22_4 C21_4 C31_4 120.09(12)
C26_4 C21_4 C31_4 121.51(12)
C23_4 C22_4 C21_4 120.76(12)
C23_4 C22_4 N13_4 119.97(12)
C21_4 C22_4 N13_4 118.93(12)
C24_4 C23_4 C22_4 119.66(13)
C24_4 C23_4 H23_4 120.2
C22_4 C23_4 H23_4 120.2
C25_4 C24_4 C23_4 120.17(14)
C25_4 C24_4 H24_4 119.9
C23_4 C24_4 H24_4 119.9
C26_4 C25_4 C24_4 119.75(13)
C26_4 C25_4 H25_4 120.1
C24_4 C25_4 H25_4 120.1
C25_4 C26_4 C21_4 121.54(13)
C25_4 C26_4 H26_4 119.2
C21_4 C26_4 H26_4 119.2
C32_4 C31_4 C36_4 118.16(13)
C32_4 C31_4 C21_4 118.46(12)
C36_4 C31_4 C21_4 123.12(13)
C31_4 C32_4 C33_4 120.61(12)
C31_4 C32_4 C12_4 120.77(12)
C33_4 C32_4 C12_4 118.54(12)
C34_4 C33_4 C32_4 120.97(13)
C34_4 C33_4 H33_4 119.5
C32_4 C33_4 H33_4 119.5
C33_4 C34_4 C35_4 117.76(13)
C33_4 C34_4 C37_4 121.35(14)
C35_4 C34_4 C37_4 120.88(12)
C36_4 C35_4 C34_4 122.11(13)
C36_4 C35_4 H35_4 118.9
C34_4 C35_4 H35_4 118.9
C35_4 C36_4 C31_4 120.35(13)
C35_4 C36_4 H36_4 119.8
C31_4 C36_4 H36_4 119.8
C34_4 C37_4 H37A_4 109.5
C34_4 C37_4 H37B_4 109.5
H37A_4 C37_4 H37B_4 109.5
C34_4 C37_4 H37C_4 109.5
H37A_4 C37_4 H37C_4 109.5
H37B_4 C37_4 H37C_4 109.5

loop_
_geom_bond_atom_site_label_1
_geom_bond_atom_site_label_2
_geom_bond_distance
B1_1 F14_1 1.373(2)
B1_1 F12_1 1.381(2)
B1_1 F13_1 1.387(2)
B1_1 F11_1 1.4009(18)
N11_1 C12_1 1.2953(17)
N11_1 C20_1 1.3760(17)
C12_1 N13_1 1.4131(17)
C12_1 C32_1 1.4645(18)
N13_1 C14_1 1.3834(16)
N13_1 C22_1 1.4491(16)
C14_1 N14_1 1.3069(18)
C14_1 C15_1 1.4407(18)
N14_1 H14A_1 0.855(17)
N14_1 H14B_1 0.898(17)
C15_1 C20_1 1.403(2)
C15_1 C16_1 1.4089(18)
C16_1 C17_1 1.379(2)
C16_1 H16_1 0.9500
C17_1 C18_1 1.395(2)
C17_1 H17_1 0.9500
C18_1 C19_1 1.372(2)
C18_1 H18_1 0.9500
C19_1 C20_1 1.4089(19)
C19_1 H19_1 0.9500
C21_1 C26_1 1.4038(18)
C21_1 C22_1 1.4076(18)
C21_1 C31_1 1.4600(19)
C22_1 C23_1 1.3918(19)
C23_1 C24_1 1.3847(19)
C23_1 H23_1 0.9500
C24_1 C25_1 1.388(2)
C24_1 H24_1 0.9500
C25_1 C26_1 1.375(2)
C25_1 H25_1 0.9500
C26_1 H26_1 0.9500
C31_1 C36_1 1.4021(18)
C31_1 C32_1 1.4045(18)
C32_1 C33_1 1.4046(19)
C33_1 C34_1 1.3844(19)
C33_1 H33_1 0.9500
C34_1 C35_1 1.398(2)
C34_1 C37_1 1.510(2)
C35_1 C36_1 1.380(2)
C35_1 H35_1 0.9500
C36_1 H36_1 0.9500
C37_1 H37A_1 0.9800
C37_1 H37B_1 0.9800
C37_1 H37C_1 0.9800
B2A_2 F24A_2 1.381(2)
B2A_2 F22A_2 1.383(2)
B2A_2 F21A_2 1.390(3)
B2A_2 F23A_2 1.392(2)
B2B_2 F23B_2 1.370(14)
B2B_2 F22B_2 1.372(14)
B2B_2 F24B_2 1.377(14)
B2B_2 F21B_2 1.380(14)
N11_2 C12_2 1.2930(18)
N11_2 C20_2 1.3799(18)
C12_2 N13_2 1.4182(18)
C12_2 C32_2 1.4636(18)
N13_2 C14_2 1.3792(18)
N13_2 C22_2 1.4475(18)
C14_2 N14_2 1.310(2)
C14_2 C15_2 1.443(2)
N14_2 H14A_2 0.826(19)
N14_2 H14B_2 0.865(19)
C15_2 C20_2 1.404(2)
C15_2 C16_2 1.412(2)
C16_2 C17_2 1.374(2)
C16_2 H16_2 0.9500
C17_2 C18_2 1.390(3)
C17_2 H17_2 0.9500
C18_2 C19_2 1.371(2)
C18_2 H18_2 0.9500
C19_2 C20_2 1.403(2)
C19_2 H19_2 0.9500
C21_2 C26_2 1.401(2)
C21_2 C22_2 1.404(2)
C21_2 C31_2 1.468(2)
C22_2 C23_2 1.398(2)
C23_2 C24_2 1.388(2)
C23_2 H23_2 0.9500
C24_2 C25_2 1.384(2)
C24_2 H24_2 0.9500
C25_2 C26_2 1.380(2)
C25_2 H25_2 0.9500
C26_2 H26_2 0.9500
C31_2 C32_2 1.3977(19)
C31_2 C36_2 1.403(2)
C32_2 C33_2 1.4086(19)
C33_2 C34_2 1.382(2)
C33_2 H33_2 0.9500
C34_2 C35_2 1.400(2)
C34_2 C37_2 1.502(2)
C35_2 C36_2 1.381(2)
C35_2 H35_2 0.9500
C36_2 H36_2 0.9500
C37_2 H37A_2 0.9800
C37_2 H37B_2 0.9800
C37_2 H37C_2 0.9800
B3A_3 F32A_3 1.357(3)
B3A_3 F34A_3 1.367(3)
B3A_3 F33A_3 1.370(3)
B3A_3 F31A_3 1.404(3)
B3B_3 F32B_3 1.365(14)
B3B_3 F34B_3 1.371(14)
B3B_3 F33B_3 1.377(14)
B3B_3 F31B_3 1.378(14)
N11_3 C12_3 1.2959(17)
N11_3 C20_3 1.3782(18)
C12_3 N13_3 1.4154(17)
C12_3 C32_3 1.4676(18)
N13_3 C14_3 1.3759(17)
N13_3 C22_3 1.4482(17)
C14_3 N14_3 1.3101(18)
C14_3 C15_3 1.4365(19)
N14_3 H14A_3 0.893(17)
N14_3 H14B_3 0.821(17)
C15_3 C20_3 1.405(2)
C15_3 C16_3 1.4085(19)
C16_3 C17_3 1.374(2)
C16_3 H16_3 0.9500
C17_3 C18_3 1.396(2)
C17_3 H17_3 0.9500
C18_3 C19_3 1.375(2)
C18_3 H18_3 0.9500
C19_3 C20_3 1.4052(19)
C19_3 H19_3 0.9500
C21_3 C26_3 1.4014(19)
C21_3 C22_3 1.4020(18)
C21_3 C31_3 1.464(2)
C22_3 C23_3 1.391(2)
C23_3 C24_3 1.3850(19)
C23_3 H23_3 0.9500
C24_3 C25_3 1.390(2)
C24_3 H24_3 0.9500
C25_3 C26_3 1.378(2)
C25_3 H25_3 0.9500
C26_3 H26_3 0.9500
C31_3 C32_3 1.4031(19)
C31_3 C36_3 1.4056(19)
C32_3 C33_3 1.400(2)
C33_3 C34_3 1.389(2)
C33_3 H33_3 0.9500
C34_3 C35_3 1.400(2)
C34_3 C37_3 1.499(2)
C35_3 C36_3 1.379(2)
C35_3 H35_3 0.9500
C36_3 H36_3 0.9500
C37_3 H37A_3 0.9800
C37_3 H37B_3 0.9800
C37_3 H37C_3 0.9800
B4_4 F43_4 1.374(2)
B4_4 F42_4 1.3804(19)
B4_4 F44_4 1.3874(19)
B4_4 F41_4 1.3926(17)
N11_4 C12_4 1.2983(17)
N11_4 C20_4 1.3799(17)
C12_4 N13_4 1.4166(17)
C12_4 C32_4 1.4596(18)
N13_4 C14_4 1.3788(16)
N13_4 C22_4 1.4493(16)
C14_4 N14_4 1.3119(18)
C14_4 C15_4 1.4388(18)
N14_4 H14A_4 0.862(17)
N14_4 H14B_4 0.843(17)
C15_4 C20_4 1.4021(19)
C15_4 C16_4 1.4102(18)
C16_4 C17_4 1.376(2)
C16_4 H16_4 0.9500
C17_4 C18_4 1.397(2)
C17_4 H17_4 0.9500
C18_4 C19_4 1.375(2)
C18_4 H18_4 0.9500
C19_4 C20_4 1.4014(19)
C19_4 H19_4 0.9500
C21_4 C22_4 1.4009(18)
C21_4 C26_4 1.4027(19)
C21_4 C31_4 1.4661(19)
C22_4 C23_4 1.3935(19)
C23_4 C24_4 1.3895(19)
C23_4 H23_4 0.9500
C24_4 C25_4 1.388(2)
C24_4 H24_4 0.9500
C25_4 C26_4 1.378(2)
C25_4 H25_4 0.9500
C26_4 H26_4 0.9500
C31_4 C32_4 1.4014(19)
C31_4 C36_4 1.4042(18)
C32_4 C33_4 1.4046(19)
C33_4 C34_4 1.3841(19)
C33_4 H33_4 0.9500
C34_4 C35_4 1.403(2)
C34_4 C37_4 1.501(2)
C35_4 C36_4 1.375(2)
C35_4 H35_4 0.9500
C36_4 H36_4 0.9500
C37_4 H37A_4 0.9800
C37_4 H37B_4 0.9800
C37_4 H37C_4 0.9800

loop_
_geom_hbond_atom_site_label_D
_geom_hbond_atom_site_label_H
_geom_hbond_atom_site_label_A
_geom_hbond_distance_DH
_geom_hbond_distance_HA
_geom_hbond_distance_DA
_geom_hbond_angle_DHA
_geom_hbond_site_symmetry_A
N14_1 H14A_1 F11_1 0.855(17) 2.099(17) 2.9066(15) 157.5(16) .
N14_2 H14A_2 F21A_2 0.826(19) 2.132(19) 2.956(2) 174.4(18) .
N14_2 H14A_2 F21B_2 0.826(19) 2.22(2) 2.918(10) 143.0(17) .
N14_3 H14A_3 F31A_3 0.893(17) 2.047(18) 2.917(3) 164.3(15) .
N14_3 H14A_3 F31B_3 0.893(17) 1.99(3) 2.84(2) 157.9(17) .
N14_4 H14A_4 F41_4 0.862(17) 2.029(17) 2.8640(15) 162.8(16) .
N14_1 H14B_1 F23A_2 0.898(17) 2.006(18) 2.8668(18) 160.2(15) 2_666
N14_1 H14B_1 F23B_2 0.898(17) 1.99(2) 2.790(12) 147.6(15) 2_666
N14_2 H14B_2 F13_1 0.865(19) 2.03(2) 2.8223(18) 151.4(18) 2_666
N14_3 H14B_3 F34A_3 0.821(17) 2.185(18) 2.975(4) 161.5(17) 2_767
N14_3 H14B_3 F34B_3 0.821(17) 2.15(3) 2.91(3) 153.5(18) 2_767
N14_4 H14B_4 F44_4 0.843(17) 2.087(18) 2.8646(16) 153.2(15) 2_657

loop_
_geom_torsion_atom_site_label_1
_geom_torsion_atom_site_label_2
_geom_torsion_atom_site_label_3
_geom_torsion_atom_site_label_4
_geom_torsion
C20_1 N11_1 C12_1 N13_1 3.45(19)
C20_1 N11_1 C12_1 C32_1 -170.22(11)
N11_1 C12_1 N13_1 C14_1 -18.04(19)
C32_1 C12_1 N13_1 C14_1 155.71(12)
N11_1 C12_1 N13_1 C22_1 162.16(12)
C32_1 C12_1 N13_1 C22_1 -24.09(17)
C12_1 N13_1 C14_1 N14_1 -160.71(12)
C22_1 N13_1 C14_1 N14_1 19.08(19)
C12_1 N13_1 C14_1 C15_1 19.34(17)
C22_1 N13_1 C14_1 C15_1 -160.87(12)
N14_1 C14_1 C15_1 C20_1 172.21(13)
N13_1 C14_1 C15_1 C20_1 -7.84(18)
N14_1 C14_1 C15_1 C16_1 -6.1(2)
N13_1 C14_1 C15_1 C16_1 173.80(12)
C20_1 C15_1 C16_1 C17_1 1.5(2)
C14_1 C15_1 C16_1 C17_1 179.87(13)
C15_1 C16_1 C17_1 C18_1 -0.1(2)
C16_1 C17_1 C18_1 C19_1 -0.6(2)
C17_1 C18_1 C19_1 C20_1 -0.1(2)
C12_1 N11_1 C20_1 C15_1 9.00(19)
C12_1 N11_1 C20_1 C19_1 -176.87(12)
C16_1 C15_1 C20_1 N11_1 171.81(12)
C14_1 C15_1 C20_1 N11_1 -6.60(19)
C16_1 C15_1 C20_1 C19_1 -2.2(2)
C14_1 C15_1 C20_1 C19_1 179.35(12)
C18_1 C19_1 C20_1 N11_1 -172.71(13)
C18_1 C19_1 C20_1 C15_1 1.5(2)
C26_1 C21_1 C22_1 C23_1 -5.44(19)
C31_1 C21_1 C22_1 C23_1 166.95(13)
C26_1 C21_1 C22_1 N13_1 -178.59(11)
C31_1 C21_1 C22_1 N13_1 -6.20(18)
C14_1 N13_1 C22_1 C23_1 31.07(18)
C12_1 N13_1 C22_1 C23_1 -149.14(13)
C14_1 N13_1 C22_1 C21_1 -155.77(12)
C12_1 N13_1 C22_1 C21_1 24.02(17)
C21_1 C22_1 C23_1 C24_1 4.3(2)
N13_1 C22_1 C23_1 C24_1 177.25(12)
C22_1 C23_1 C24_1 C25_1 0.0(2)
C23_1 C24_1 C25_1 C26_1 -3.0(2)
C24_1 C25_1 C26_1 C21_1 1.7(2)
C22_1 C21_1 C26_1 C25_1 2.5(2)
C31_1 C21_1 C26_1 C25_1 -169.81(13)
C26_1 C21_1 C31_1 C36_1 -14.1(2)
C22_1 C21_1 C31_1 C36_1 173.78(12)
C26_1 C21_1 C31_1 C32_1 161.30(12)
C22_1 C21_1 C31_1 C32_1 -10.79(18)
C36_1 C31_1 C32_1 C33_1 1.80(19)
C21_1 C31_1 C32_1 C33_1 -173.88(12)
C36_1 C31_1 C32_1 C12_1 -173.77(12)
C21_1 C31_1 C32_1 C12_1 10.55(18)
N11_1 C12_1 C32_1 C31_1 -179.29(12)
N13_1 C12_1 C32_1 C31_1 6.70(18)
N11_1 C12_1 C32_1 C33_1 5.05(18)
N13_1 C12_1 C32_1 C33_1 -168.97(12)
C31_1 C32_1 C33_1 C34_1 -1.7(2)
C12_1 C32_1 C33_1 C34_1 173.96(12)
C32_1 C33_1 C34_1 C35_1 0.3(2)
C32_1 C33_1 C34_1 C37_1 -178.34(13)
C33_1 C34_1 C35_1 C36_1 1.0(2)
C37_1 C34_1 C35_1 C36_1 179.65(14)
C34_1 C35_1 C36_1 C31_1 -0.9(2)
C32_1 C31_1 C36_1 C35_1 -0.5(2)
C21_1 C31_1 C36_1 C35_1 174.94(13)
C20_2 N11_2 C12_2 N13_2 2.8(2)
C20_2 N11_2 C12_2 C32_2 -171.15(12)
N11_2 C12_2 N13_2 C14_2 -16.8(2)
C32_2 C12_2 N13_2 C14_2 157.25(12)
N11_2 C12_2 N13_2 C22_2 163.29(13)
C32_2 C12_2 N13_2 C22_2 -22.70(17)
C12_2 N13_2 C14_2 N14_2 -160.49(13)
C22_2 N13_2 C14_2 N14_2 19.5(2)
C12_2 N13_2 C14_2 C15_2 18.96(18)
C22_2 N13_2 C14_2 C15_2 -161.09(12)
N14_2 C14_2 C15_2 C20_2 170.68(14)
N13_2 C14_2 C15_2 C20_2 -8.77(19)
N14_2 C14_2 C15_2 C16_2 -9.1(2)
N13_2 C14_2 C15_2 C16_2 171.48(13)
C20_2 C15_2 C16_2 C17_2 1.1(2)
C14_2 C15_2 C16_2 C17_2 -179.11(14)
C15_2 C16_2 C17_2 C18_2 -1.3(2)
C16_2 C17_2 C18_2 C19_2 0.7(2)
C17_2 C18_2 C19_2 C20_2 0.1(2)
C12_2 N11_2 C20_2 C19_2 -176.61(13)
C12_2 N11_2 C20_2 C15_2 8.2(2)
C18_2 C19_2 C20_2 N11_2 -175.47(13)
C18_2 C19_2 C20_2 C15_2 -0.2(2)
C16_2 C15_2 C20_2 N11_2 174.72(13)
C14_2 C15_2 C20_2 N11_2 -5.0(2)
C16_2 C15_2 C20_2 C19_2 -0.4(2)
C14_2 C15_2 C20_2 C19_2 179.84(13)
C26_2 C21_2 C22_2 C23_2 -5.7(2)
C31_2 C21_2 C22_2 C23_2 166.15(13)
C26_2 C21_2 C22_2 N13_2 -178.72(12)
C31_2 C21_2 C22_2 N13_2 -6.83(19)
C14_2 N13_2 C22_2 C23_2 30.8(2)
C12_2 N13_2 C22_2 C23_2 -149.28(13)
C14_2 N13_2 C22_2 C21_2 -156.23(13)
C12_2 N13_2 C22_2 C21_2 23.72(18)
C21_2 C22_2 C23_2 C24_2 4.9(2)
N13_2 C22_2 C23_2 C24_2 177.83(13)
C22_2 C23_2 C24_2 C25_2 -0.9(2)
C23_2 C24_2 C25_2 C26_2 -2.3(2)
C24_2 C25_2 C26_2 C21_2 1.4(2)
C22_2 C21_2 C26_2 C25_2 2.6(2)
C31_2 C21_2 C26_2 C25_2 -169.17(14)
C26_2 C21_2 C31_2 C32_2 161.23(13)
C22_2 C21_2 C31_2 C32_2 -10.42(19)
C26_2 C21_2 C31_2 C36_2 -14.1(2)
C22_2 C21_2 C31_2 C36_2 174.28(13)
C36_2 C31_2 C32_2 C33_2 2.1(2)
C21_2 C31_2 C32_2 C33_2 -173.37(12)
C36_2 C31_2 C32_2 C12_2 -173.26(12)
C21_2 C31_2 C32_2 C12_2 11.22(19)
N11_2 C12_2 C32_2 C31_2 179.49(13)
N13_2 C12_2 C32_2 C31_2 5.24(19)
N11_2 C12_2 C32_2 C33_2 3.98(19)
N13_2 C12_2 C32_2 C33_2 -170.27(12)
C31_2 C32_2 C33_2 C34_2 -2.3(2)
C12_2 C32_2 C33_2 C34_2 173.27(13)
C32_2 C33_2 C34_2 C35_2 0.5(2)
C32_2 C33_2 C34_2 C37_2 -178.23(14)
C33_2 C34_2 C35_2 C36_2 1.4(2)
C37_2 C34_2 C35_2 C36_2 -179.86(14)
C34_2 C35_2 C36_2 C31_2 -1.5(2)
C32_2 C31_2 C36_2 C35_2 -0.3(2)
C21_2 C31_2 C36_2 C35_2 175.01(13)
C20_3 N11_3 C12_3 N13_3 -3.3(2)
C20_3 N11_3 C12_3 C32_3 170.02(11)
N11_3 C12_3 N13_3 C14_3 17.71(19)
C32_3 C12_3 N13_3 C14_3 -155.76(12)
N11_3 C12_3 N13_3 C22_3 -163.41(13)
C32_3 C12_3 N13_3 C22_3 23.12(17)
C12_3 N13_3 C14_3 N14_3 160.06(13)
C22_3 N13_3 C14_3 N14_3 -18.79(19)
C12_3 N13_3 C14_3 C15_3 -19.11(18)
C22_3 N13_3 C14_3 C15_3 162.05(12)
N14_3 C14_3 C15_3 C20_3 -171.32(13)
N13_3 C14_3 C15_3 C20_3 7.82(18)
N14_3 C14_3 C15_3 C16_3 8.4(2)
N13_3 C14_3 C15_3 C16_3 -172.51(12)
C20_3 C15_3 C16_3 C17_3 -1.3(2)
C14_3 C15_3 C16_3 C17_3 179.02(13)
C15_3 C16_3 C17_3 C18_3 0.6(2)
C16_3 C17_3 C18_3 C19_3 0.3(2)
C17_3 C18_3 C19_3 C20_3 -0.4(2)
C12_3 N11_3 C20_3 C15_3 -8.81(19)
C12_3 N11_3 C20_3 C19_3 176.65(13)
C16_3 C15_3 C20_3 N11_3 -173.29(12)
C14_3 C15_3 C20_3 N11_3 6.40(19)
C16_3 C15_3 C20_3 C19_3 1.2(2)
C14_3 C15_3 C20_3 C19_3 -179.11(13)
C18_3 C19_3 C20_3 N11_3 174.30(13)
C18_3 C19_3 C20_3 C15_3 -0.3(2)
C26_3 C21_3 C22_3 C23_3 7.4(2)
C31_3 C21_3 C22_3 C23_3 -164.89(13)
C26_3 C21_3 C22_3 N13_3 -178.53(12)
C31_3 C21_3 C22_3 N13_3 9.22(19)
C14_3 N13_3 C22_3 C23_3 -32.76(19)
C12_3 N13_3 C22_3 C23_3 148.41(13)
C14_3 N13_3 C22_3 C21_3 153.08(13)
C12_3 N13_3 C22_3 C21_3 -25.75(18)
C21_3 C22_3 C23_3 C24_3 -5.8(2)
N13_3 C22_3 C23_3 C24_3 -179.80(13)
C22_3 C23_3 C24_3 C25_3 0.2(2)
C23_3 C24_3 C25_3 C26_3 3.6(2)
C24_3 C25_3 C26_3 C21_3 -1.8(2)
C22_3 C21_3 C26_3 C25_3 -3.6(2)
C31_3 C21_3 C26_3 C25_3 168.50(14)
C26_3 C21_3 C31_3 C32_3 -162.91(13)
C22_3 C21_3 C31_3 C32_3 8.99(19)
C26_3 C21_3 C31_3 C36_3 12.2(2)
C22_3 C21_3 C31_3 C36_3 -175.90(13)
C36_3 C31_3 C32_3 C33_3 -1.5(2)
C21_3 C31_3 C32_3 C33_3 173.90(12)
C36_3 C31_3 C32_3 C12_3 173.27(12)
C21_3 C31_3 C32_3 C12_3 -11.35(19)
N11_3 C12_3 C32_3 C33_3 -3.38(19)
N13_3 C12_3 C32_3 C33_3 170.32(12)
N11_3 C12_3 C32_3 C31_3 -178.29(13)
N13_3 C12_3 C32_3 C31_3 -4.59(19)
C31_3 C32_3 C33_3 C34_3 2.2(2)
C12_3 C32_3 C33_3 C34_3 -172.66(13)
C32_3 C33_3 C34_3 C35_3 -1.3(2)
C32_3 C33_3 C34_3 C37_3 177.38(13)
C33_3 C34_3 C35_3 C36_3 -0.3(2)
C37_3 C34_3 C35_3 C36_3 -179.00(14)
C34_3 C35_3 C36_3 C31_3 1.0(2)
C32_3 C31_3 C36_3 C35_3 -0.1(2)
C21_3 C31_3 C36_3 C35_3 -175.28(13)
C20_4 N11_4 C12_4 N13_4 -4.48(19)
C20_4 N11_4 C12_4 C32_4 170.09(11)
N11_4 C12_4 N13_4 C14_4 17.52(19)
C32_4 C12_4 N13_4 C14_4 -157.10(12)
N11_4 C12_4 N13_4 C22_4 -163.65(12)
C32_4 C12_4 N13_4 C22_4 21.74(17)
C12_4 N13_4 C14_4 N14_4 162.18(13)
C22_4 N13_4 C14_4 N14_4 -16.60(19)
C12_4 N13_4 C14_4 C15_4 -17.69(17)
C22_4 N13_4 C14_4 C15_4 163.52(12)
N14_4 C14_4 C15_4 C20_4 -173.33(13)
N13_4 C14_4 C15_4 C20_4 6.55(18)
N14_4 C14_4 C15_4 C16_4 6.5(2)
N13_4 C14_4 C15_4 C16_4 -173.58(12)
C20_4 C15_4 C16_4 C17_4 -0.9(2)
C14_4 C15_4 C16_4 C17_4 179.26(13)
C15_4 C16_4 C17_4 C18_4 0.0(2)
C16_4 C17_4 C18_4 C19_4 0.2(2)
C17_4 C18_4 C19_4 C20_4 0.4(2)
C12_4 N11_4 C20_4 C19_4 177.32(13)
C12_4 N11_4 C20_4 C15_4 -7.51(19)
C18_4 C19_4 C20_4 N11_4 173.92(12)
C18_4 C19_4 C20_4 C15_4 -1.3(2)
C16_4 C15_4 C20_4 N11_4 -173.54(12)
C14_4 C15_4 C20_4 N11_4 6.33(19)
C16_4 C15_4 C20_4 C19_4 1.5(2)
C14_4 C15_4 C20_4 C19_4 -178.58(13)
C26_4 C21_4 C22_4 C23_4 6.8(2)
C31_4 C21_4 C22_4 C23_4 -164.13(13)
C26_4 C21_4 C22_4 N13_4 -179.89(12)
C31_4 C21_4 C22_4 N13_4 9.16(18)
C14_4 N13_4 C22_4 C23_4 -32.37(19)
C12_4 N13_4 C22_4 C23_4 148.85(13)
C14_4 N13_4 C22_4 C21_4 154.29(12)
C12_4 N13_4 C22_4 C21_4 -24.50(17)
C21_4 C22_4 C23_4 C24_4 -6.1(2)
N13_4 C22_4 C23_4 C24_4 -179.31(12)
C22_4 C23_4 C24_4 C25_4 1.1(2)
C23_4 C24_4 C25_4 C26_4 3.0(2)
C24_4 C25_4 C26_4 C21_4 -2.1(2)
C22_4 C21_4 C26_4 C25_4 -2.7(2)
C31_4 C21_4 C26_4 C25_4 168.09(13)
C22_4 C21_4 C31_4 C32_4 8.40(19)
C26_4 C21_4 C31_4 C32_4 -162.20(13)
C22_4 C21_4 C31_4 C36_4 -177.65(13)
C26_4 C21_4 C31_4 C36_4 11.7(2)
C36_4 C31_4 C32_4 C33_4 -2.1(2)
C21_4 C31_4 C32_4 C33_4 172.19(12)
C36_4 C31_4 C32_4 C12_4 174.72(12)
C21_4 C31_4 C32_4 C12_4 -11.03(19)
N11_4 C12_4 C32_4 C31_4 -178.85(12)
N13_4 C12_4 C32_4 C31_4 -4.01(19)
N11_4 C12_4 C32_4 C33_4 -2.00(19)
N13_4 C12_4 C32_4 C33_4 172.84(12)
C31_4 C32_4 C33_4 C34_4 1.7(2)
C12_4 C32_4 C33_4 C34_4 -175.11(12)
C32_4 C33_4 C34_4 C35_4 -0.2(2)
C32_4 C33_4 C34_4 C37_4 179.26(13)
C33_4 C34_4 C35_4 C36_4 -1.1(2)
C37_4 C34_4 C35_4 C36_4 179.50(13)
C34_4 C35_4 C36_4 C31_4 0.7(2)
C32_4 C31_4 C36_4 C35_4 0.8(2)
C21_4 C31_4 C36_4 C35_4 -173.11(13)
